data_4510538
loop_
_publ_author_name
'Mazur, Liliana'
'Jarzembska, Katarzyna N.'
'Kami\'nski, Rados\/law'
'Wo\'zniak, Krzysztof'
'Pindelska, Edyta'
'Zieli\'nska-Pisklak, Monika'

_publ_section_title
;
 Substituent and Solvent Effects on Intermolecular Interactions in
 Crystals ofN-Acylhydrazone Derivatives: Single-Crystal X-ray, Solid-State
 NMR, and Computational Studies
;
_journal_issue 5
_journal_name_full 'Crystal Growth &amp; Design'
_journal_page_first 2263
_journal_paper_doi 10.1021/cg401866x
_journal_volume 14
_journal_year 2014
_chemical_formula_moiety 'C13 H10 Cl N3 O, 2(H2 O)'
_chemical_formula_sum 'C13 H14 Cl N3 O3'
_chemical_formula_weight 295.72
_space_group_IT_number 148
_symmetry_cell_setting trigonal
_symmetry_Int_Tables_number 148
_symmetry_space_group_name_Hall '-R 3'
_symmetry_space_group_name_H-M 'R -3 :H'
_cell_angle_alpha 90.00
_cell_angle_beta 90.00
_cell_angle_gamma 120.00
_cell_formula_units_Z 18
_cell_length_a 26.0229(3)
_cell_length_b 26.0229(3)
_cell_length_c 11.2044(2)
_cell_measurement_temperature 90
_cell_volume 6570.99(16)
_diffrn_ambient_temperature 90
_diffrn_measured_fraction_theta_full 1.216
_diffrn_measured_fraction_theta_max 1.216
_diffrn_measurement_device_type 'Xcalibur, Sapphire2, large Be window'
_diffrn_measurement_method \w-scans
_diffrn_radiation_monochromator graphite
_diffrn_radiation_source 'Enhance (Mo) X-ray Source'
_diffrn_radiation_type Mo-K\a
_diffrn_radiation_wavelength 0.71073
_diffrn_reflns_av_R_equivalents 0.0440
_diffrn_reflns_limit_h_max 58
_diffrn_reflns_limit_h_min -58
_diffrn_reflns_limit_k_max 58
_diffrn_reflns_limit_k_min -58
_diffrn_reflns_limit_l_max 25
_diffrn_reflns_limit_l_min -25
_diffrn_reflns_number 206261
_diffrn_reflns_theta_full 53.20
_diffrn_reflns_theta_max 53.334
_diffrn_reflns_theta_min 2.564
_exptl_absorpt_coefficient_mu 0.272
_exptl_absorpt_correction_T_max 1.000
_exptl_absorpt_correction_T_min 0.96397
_exptl_absorpt_correction_type multi-scan
_exptl_absorpt_process_details
;
 Agilent Technologies (2013). CRYSALIS PRO.
  Yarnton, Oxfordshire, England, UK
;
_exptl_crystal_colour colourless
_exptl_crystal_density_diffrn 1.346
_exptl_crystal_description needle
_exptl_crystal_F_000 2772
_exptl_crystal_size_max 0.58
_exptl_crystal_size_mid 0.25
_exptl_crystal_size_min 0.16
_refine_diff_density_max 0.41
_refine_diff_density_min -0.32
_refine_ls_extinction_method none
_refine_ls_goodness_of_fit_ref 1.562
_refine_ls_hydrogen_treatment mixed
_refine_ls_number_parameters 237
_refine_ls_number_reflns 11704
_refine_ls_number_restraints 28
_refine_ls_R_factor_all 0.0287
_refine_ls_R_factor_gt 0.0287
_refine_ls_shift/su_max 0.001
_refine_ls_shift/su_mean 0.000
_refine_ls_structure_factor_coef F
_refine_ls_weighting_scheme sigma
_refine_ls_wR_factor_gt 0.0314
_refine_ls_wR_factor_ref 0.0314
_reflns_number_gt 11704
_reflns_number_total 17456
_reflns_threshold_expression I>3\s(I)
_cod_data_source_file cg401866x_si_006.cif
_cod_data_source_block 4x2H2O
_cod_depositor_comments 'Adding full bibliography for 4510538--4510545.cif.'
_cod_original_cell_volume 6571.0(2)
_cod_original_sg_symbol_H-M 'R -3'
_cod_original_formula_sum 'C13 H14 Cl N3 O3 '
_cod_database_code 4510538

loop_
_symmetry_equiv_pos_as_xyz
'x, y, z'
'-y, x-y, z'
'-x+y, -x, z'
'-x, -y, -z'
'y, -x+y, -z'
'x-y, x, -z'
'x+2/3, y+1/3, z+1/3'
'-y+2/3, x-y+1/3, z+1/3'
'-x+y+2/3, -x+1/3, z+1/3'
'x+1/3, y+2/3, z+2/3'
'-y+1/3, x-y+2/3, z+2/3'
'-x+y+1/3, -x+2/3, z+2/3'
'-x+2/3, -y+1/3, -z+1/3'
'y+2/3, -x+y+1/3, -z+1/3'
'x-y+2/3, x+1/3, -z+1/3'
'-x+1/3, -y+2/3, -z+2/3'
'y+1/3, -x+y+2/3, -z+2/3'
'x-y+1/3, x+2/3, -z+2/3'

loop_
_atom_site_type_symbol
_atom_site_label
_atom_site_fract_x
_atom_site_fract_y
_atom_site_fract_z
_atom_site_U_iso_or_equiv
_atom_site_adp_type
_atom_site_occupancy
_atom_site_calc_flag
_atom_site_refinement_flag_posn
Cl CL 0.0595070(1) 0.1167880(1) 0.69469(1) 0.0254990(1) Uani 1 d .
N N3 0.25080(1) 0.41305(1) 0.33712(2) 0.013765(1) Uani 1 d .
N N2 0.17025(1) 0.32409(1) 0.58412(2) 0.013816(1) Uani 1 d .
N N1 0.17706(1) 0.28500(1) 0.65525(3) 0.014102(1) Uani 1 d .
C C3 0.20861(1) 0.39232(1) 0.42169(3) 0.012237(1) Uani 1 d .
C C2 0.20970(1) 0.34863(1) 0.50247(3) 0.013620(1) Uani 1 d .
C C1 0.13419(1) 0.25204(1) 0.73539(3) 0.013540(1) Uani 1 d .
C C8 0.14821(1) 0.21247(1) 0.80919(3) 0.013978(1) Uani 1 d .
O O1 0.08850(1) 0.25405(1) 0.74901(3) 0.02011(1) Uani 1 d .
C C4 0.16738(1) 0.41145(1) 0.43243(3) 0.01611(1) Uani 1 d .
H H4 0.1335(2) 0.3924(3) 0.5008(4) 0.0210(3) Uiso 1 d U
C C9 0.11587(2) 0.15073(2) 0.79959(3) 0.01651(1) Uani 1 d .
C C5 0.17143(2) 0.45490(2) 0.35472(4) 0.01977(1) Uani 1 d .
H H5 0.1408(2) 0.4715(2) 0.3630(7) 0.0265(4) Uiso 1 d U
C C7 0.25357(2) 0.45403(1) 0.26137(3) 0.01681(1) Uani 1 d .
H H7 0.2884(2) 0.4691(3) 0.1949(4) 0.0212(3) Uiso 1 d U
C C13 0.19371(2) 0.23805(2) 0.89374(3) 0.01958(1) Uani 1 d .
H H13 0.2194(3) 0.28585(8) 0.9019(6) 0.0253(4) Uiso 1 d U
C C6 0.21549(2) 0.47681(2) 0.26753(4) 0.01953(1) Uani 1 d .
H H6 0.2206(3) 0.5115(2) 0.2069(5) 0.0254(4) Uiso 1 d U
C C10 0.12814(2) 0.11482(2) 0.87208(4) 0.02381(1) Uani 1 d .
H H10 0.1017(3) 0.06703(8) 0.8649(7) 0.0315(5) Uiso 1 d U
C C11 0.17313(2) 0.14111(2) 0.95713(4) 0.02703(1) Uani 1 d .
H H11 0.1814(3) 0.1122(3) 1.0134(6) 0.0375(6) Uiso 1 d U
C C12 0.20585(2) 0.20262(2) 0.96819(3) 0.02484(1) Uani 1 d .
H H12 0.2408(2) 0.2237(3) 1.0338(5) 0.0339(5) Uiso 1 d U
H H2 0.2443(2) 0.3380(2) 0.4863(6) 0.0173(3) Uiso 1 d U
H H1N 0.2142(2) 0.2811(3) 0.6461(7) 0.0218(3) Uiso 1 d U
O O1W 0.33395(1) 0.38223(1) 0.27841(2) 0.015883(1) Uani 1 d .
H H1W 0.3031(2) 0.3888(3) 0.3076(7) 0.0236(4) Uiso 1 d U
H H2W 0.3268(3) 0.3451(2) 0.3108(6) 0.0236(4) Uiso 1 d U
O O2W 0.31516(1) 0.27849(1) 0.37601(3) 0.02121(1) Uani 1 d .
H H3W 0.2967(4) 0.2385(1) 0.3473(7) 0.0321(5) Uiso 1 d U
H H4W 0.3013(4) 0.2768(4) 0.4559(3) 0.0320(5) Uiso 1 d U

loop_
_atom_site_aniso_label
_atom_site_aniso_U_11
_atom_site_aniso_U_22
_atom_site_aniso_U_33
_atom_site_aniso_U_12
_atom_site_aniso_U_13
_atom_site_aniso_U_23
CL 0.02161(4) 0.01866(3) 0.03208(5) 0.00696(3) -0.00561(3) -0.00191(3)
N3 0.01309(8) 0.01348(8) 0.01620(9) 0.00774(7) 0.00280(7) 0.00278(7)
N2 0.01235(8) 0.01392(8) 0.01593(9) 0.00713(7) 0.00186(7) 0.00379(7)
N1 0.01247(8) 0.01531(9) 0.01544(9) 0.00763(7) 0.00185(7) 0.00435(7)
C3 0.01161(8) 0.01140(8) 0.01451(9) 0.00636(7) 0.00129(7) 0.00182(7)
C2 0.01290(9) 0.01349(9) 0.01564(9) 0.00747(8) 0.00171(7) 0.00327(7)
C1 0.01077(8) 0.01473(9) 0.01492(9) 0.00623(8) 0.00075(7) 0.00312(7)
C8 0.01367(9) 0.0166(1) 0.01262(9) 0.00831(8) 0.00106(7) 0.00304(7)
O1 0.01277(8) 0.0234(1) 0.0260(1) 0.01037(8) 0.00471(8) 0.00949(9)
C4 0.01482(10) 0.0158(1) 0.0208(1) 0.00996(9) 0.00393(8) 0.00391(9)
C9 0.0166(1) 0.0162(1) 0.0175(1) 0.00878(9) 0.00298(8) 0.00479(8)
C5 0.0194(1) 0.0186(1) 0.0269(1) 0.0137(1) 0.0034(1) 0.0057(1)
C7 0.0177(1) 0.0158(1) 0.0180(1) 0.00920(9) 0.00419(9) 0.00532(8)
C13 0.0196(1) 0.0260(1) 0.0161(1) 0.0136(1) -0.00399(9) -0.00100(10)
C6 0.0214(1) 0.0175(1) 0.0232(1) 0.0124(1) 0.0028(1) 0.00679(10)
C10 0.0261(2) 0.0232(1) 0.0267(2) 0.0158(1) 0.0066(1) 0.0117(1)
C11 0.0325(2) 0.0383(2) 0.0208(1) 0.0256(2) 0.0051(1) 0.0132(1)
C12 0.0281(2) 0.0405(2) 0.0148(1) 0.0238(2) -0.0027(1) 0.0023(1)
O1W 0.01355(8) 0.01486(8) 0.01874(9) 0.00672(7) 0.00259(7) 0.00077(7)
O2W 0.0257(1) 0.01595(9) 0.0227(1) 0.01092(9) 0.00334(9) 0.00147(8)

loop_
_atom_type_symbol
_atom_type_description
_atom_type_scat_dispersion_real
_atom_type_scat_dispersion_imag
_atom_type_scat_source
C C 0.0030 0.0020 'Su & Coppens, Acta. Cryst. (1997) A53, 749'
H H 0.0000 0.0000 'Su & Coppens, Acta. Cryst. (1997) A53, 749'
N N 0.0060 0.0030 'Su & Coppens, Acta. Cryst. (1997) A53, 749'
O O 0.0110 0.0060 'Su & Coppens, Acta. Cryst. (1997) A53, 749'
Cl Cl 0.1484 0.1585 'Su & Coppens, Acta. Cryst. (1997) A53, 749'

loop_
_geom_angle_atom_site_label_1
_geom_angle_atom_site_label_2
_geom_angle_atom_site_label_3
_geom_angle
CL C9 C8 120.48(2)
CL C9 C10 118.20(3)
N3 C3 C2 114.75(3)
N3 C3 C4 122.54(4)
N3 C7 C6 122.97(4)
N3 C7 H7 115.3(4)
N2 N1 C1 118.99(3)
N2 N1 H1N 119.5(4)
N2 C2 C3 120.42(3)
N2 C2 H2 123.6(3)
N1 N2 C2 114.58(3)
N1 C1 O1 124.45(4)
N1 C1 C8 113.23(3)
C3 N3 C7 118.41(3)
C3 C2 H2 115.9(3)
C3 C4 C5 118.52(3)
C3 C4 H4 119.6(4)
C2 C3 C4 122.71(3)
C1 N1 H1N 121.5(4)
C1 C8 C9 122.25(4)
C1 C8 C13 119.04(3)
C8 C9 C10 121.31(4)
C8 C1 O1 122.31(4)
C8 C13 C12 120.64(3)
C8 C13 H13 119.6(4)
C4 C5 C6 119.00(4)
C4 C5 H5 119.9(4)
H4 C4 C5 121.9(4)
C9 C8 C13 118.67(3)
C9 C10 C11 119.19(4)
C9 C10 H10 120.1(4)
C5 C6 C7 118.52(3)
C5 C6 H6 120.9(4)
H5 C5 C6 121.1(4)
C7 C6 H6 120.6(4)
H7 C7 C6 121.8(4)
C13 C12 C11 119.81(6)
C13 C12 H12 118.9(4)
H13 C13 C12 119.8(4)
C10 C11 C12 120.36(4)
C10 C11 H11 117.8(4)
H10 C10 C11 120.7(4)
C11 C12 H12 121.3(4)
H11 C11 C12 121.8(4)
H1W O1W H2W 107.1(6)
H3W O2W H4W 106.9(7)

loop_
_geom_bond_atom_site_label_1
_geom_bond_atom_site_label_2
_geom_bond_distance
CL C9 1.7371(4)
N3 C3 1.3423(4)
N3 C7 1.3364(4)
N2 N1 1.3718(4)
N2 C2 1.2817(4)
N1 C1 1.3527(4)
C3 C2 1.4645(4)
C3 C4 1.3956(4)
C1 O1 1.2257(4)
C1 C8 1.5008(4)
C8 C9 1.3961(5)
C8 C13 1.3980(5)
C4 C5 1.3886(5)
C9 C10 1.3905(5)
C5 C6 1.3930(5)
C7 C6 1.3877(5)
C13 C12 1.3916(6)
C10 C11 1.3949(7)
C11 C12 1.3928(8)

loop_
_geom_torsion_atom_site_label_1
_geom_torsion_atom_site_label_2
_geom_torsion_atom_site_label_3
_geom_torsion_atom_site_label_4
_geom_torsion
CL C9 C8 C1 3.29(2)
CL C9 C8 C13 -179.19(3)
CL C9 C10 C11 -179.86(5)
CL C9 C10 H10 -2.6(4)
N3 C3 C2 N2 -177.47(3)
N3 C3 C2 H2 0.6(3)
N3 C3 C4 C5 -1.98(3)
N3 C3 C4 H4 178.4(2)
N3 C7 C6 C5 -1.68(3)
N3 C7 C6 H6 177.1(2)
N2 N1 C1 O1 0.65(3)
N2 N1 C1 C8 -178.48(3)
N2 C2 C3 C4 3.19(3)
N1 N2 C2 C3 -178.65(3)
N1 N2 C2 H2 3.5(3)
N1 C1 C8 C9 -112.67(3)
N1 C1 C8 C13 69.81(3)
C3 N3 C7 C6 1.16(3)
C3 N3 C7 H7 -179.9(2)
C3 C4 C5 C6 1.38(3)
C3 C4 C5 H5 -178.1(1)
C2 N2 N1 C1 -172.84(3)
C2 N2 N1 H1N 6.6(4)
C2 C3 N3 C7 -178.63(3)
C2 C3 C4 C5 177.31(3)
C2 C3 C4 H4 -2.3(4)
C1 C8 C9 C10 -177.48(4)
C1 C8 C13 C12 176.53(4)
C1 C8 C13 H13 -2.9(4)
C8 C9 C10 C11 0.89(3)
C8 C1 N1 H1N 2.1(4)
C8 C13 C12 C11 1.16(4)
C8 C13 C12 H12 -178.9(1)
O1 C1 N1 H1N -178.8(2)
O1 C1 C8 C9 68.18(3)
O1 C1 C8 C13 -109.34(3)
C4 C3 N3 C7 0.72(3)
C4 C3 C2 H2 -178.8(2)
C4 C5 C6 C7 0.34(3)
C4 C5 C6 H6 -178.5(1)
H4 C4 C5 C6 -179.0(1)
H4 C4 C5 H5 1.6(5)
C9 C8 C13 C12 -1.08(3)
C9 C10 C11 C12 -0.81(4)
C5 C6 C7 H7 179.4(1)
H5 C5 C6 C7 179.8(1)
H5 C5 C6 H6 1.0(5)
H7 C7 C6 H6 -1.8(5)
C13 C8 C9 C10 0.05(3)
C13 C12 C11 C10 -0.20(4)
H13 C13 C12 H12 0.5(5)
C10 C11 C12 H12 179.8(1)
H10 C10 C11 H11 1.8(5)
H11 C11 C12 H12 -0.11(49)
